data_1557872
loop_
_publ_author_name
'Yan, Chenting'
'Takeshita, Masato'
'Nakatsuji, Jun-ya'
'Kurosaki, Akihiro'
'Sato, Kaoko'
'Shang, Rong'
'Nakamoto, Masaaki'
'Yamamoto, Yohsuke'
'Adachi, Yohei'
'Furukawa, Ko'
'Kishi, Ryohei'
'Nakano, Masayoshi'

_publ_section_title
;
 Synthesis and properties of hypervalent electron-rich pentacoordinate
 nitrogen compounds
;
_journal_issue 19
_journal_name_full 'Chemical Science'
_journal_page_first 5082
_journal_page_last 5088
_journal_paper_doi 10.1039/D0SC00002G
_journal_volume 11
_journal_year 2020
_chemical_formula_sum 'C32 H33 F6 N O4'
_chemical_formula_weight 609.59
_space_group_crystal_system triclinic
_space_group_IT_number 2
_space_group_name_Hall '-P 1'
_space_group_name_H-M_alt 'P -1'
_atom_sites_solution_hydrogens geom
_audit_creation_method SHELXL-2014/7
_audit_update_record
;
2019-08-05 deposited with the CCDC.	2020-04-13 downloaded from the CCDC.
;
_cell_angle_alpha 97.5670(10)
_cell_angle_beta 107.7540(10)
_cell_angle_gamma 95.2740(10)
_cell_formula_units_Z 2
_cell_length_a 10.0890(4)
_cell_length_b 11.8293(5)
_cell_length_c 13.7884(6)
_cell_measurement_reflns_used 9969
_cell_measurement_temperature 173(2)
_cell_measurement_theta_max 28.34
_cell_measurement_theta_min 2.21
_cell_volume 1538.29(11)
_computing_cell_refinement 'Bruker SAINT'
_computing_data_collection 'Bruker APEX2'
_computing_data_reduction 'Bruker SAINT'
_computing_molecular_graphics 'Bruker SHELXTL'
_computing_publication_material 'Bruker SHELXTL'
_computing_structure_refinement 'SHELXL-2014/7 (Sheldrick, 2014)'
_computing_structure_solution 'SHELXS-97 (Sheldrick 2008)'
_diffrn_ambient_temperature 173(2)
_diffrn_measured_fraction_theta_full 0.996
_diffrn_measured_fraction_theta_max 0.971
_diffrn_measurement_device_type 'Bruker APEX-II CCD'
_diffrn_measurement_method '\f and \w scans'
_diffrn_radiation_type MoK\a
_diffrn_radiation_wavelength 0.71073
_diffrn_reflns_av_R_equivalents 0.0452
_diffrn_reflns_av_unetI/netI 0.0459
_diffrn_reflns_Laue_measured_fraction_full 0.996
_diffrn_reflns_Laue_measured_fraction_max 0.971
_diffrn_reflns_limit_h_max 13
_diffrn_reflns_limit_h_min -13
_diffrn_reflns_limit_k_max 15
_diffrn_reflns_limit_k_min -15
_diffrn_reflns_limit_l_max 18
_diffrn_reflns_limit_l_min -18
_diffrn_reflns_number 18837
_diffrn_reflns_point_group_measured_fraction_full 0.996
_diffrn_reflns_point_group_measured_fraction_max 0.971
_diffrn_reflns_theta_full 25.242
_diffrn_reflns_theta_max 28.371
_diffrn_reflns_theta_min 1.754
_exptl_absorpt_coefficient_mu 0.110
_exptl_absorpt_correction_T_max 0.7457
_exptl_absorpt_correction_T_min 0.4319
_exptl_absorpt_correction_type multi-scan
_exptl_crystal_colour yellow
_exptl_crystal_density_diffrn 1.316
_exptl_crystal_density_method 'not measured'
_exptl_crystal_description block
_exptl_crystal_F_000 636
_exptl_crystal_size_max 0.760
_exptl_crystal_size_mid 0.278
_exptl_crystal_size_min 0.163
_exptl_transmission_factor_max 0.00150
_exptl_transmission_factor_min 0.00087
_refine_diff_density_max 0.472
_refine_diff_density_min -0.261
_refine_diff_density_rms 0.046
_refine_ls_extinction_method none
_refine_ls_goodness_of_fit_ref 1.039
_refine_ls_hydrogen_treatment constr
_refine_ls_matrix_type full
_refine_ls_number_parameters 451
_refine_ls_number_reflns 7482
_refine_ls_number_restraints 66
_refine_ls_restrained_S_all 1.035
_refine_ls_R_factor_all 0.0460
_refine_ls_R_factor_gt 0.0406
_refine_ls_shift/su_max 0.001
_refine_ls_shift/su_mean 0.000
_refine_ls_structure_factor_coef Fsqd
_refine_ls_weighting_details 'w=1/[\s^2^(Fo^2^)+(0.0434P)^2^+0.4645P] where P=(Fo^2^+2Fc^2^)/3'
_refine_ls_weighting_scheme calc
_refine_ls_wR_factor_gt 0.1065
_refine_ls_wR_factor_ref 0.1114
_reflns_Friedel_coverage 0.000
_reflns_number_gt 6554
_reflns_number_total 7482
_reflns_threshold_expression 'I > 2\s(I)'
_cod_data_source_file d0sc00002g2.cif
_cod_data_source_block 2iPr_b
_cod_depositor_comments
;Adding full bibliography for 1557869--1557876.cif.

 Adding full bibliography for 1557869--1557876.cif.
;
_cod_database_code 1557872
_shelx_shelxl_version_number 2014/7
_shelx_space_group_comment
;
The symmetry employed for this shelxl refinement is uniquely defined
by the following loop, which should always be used as a source of
symmetry information in preference to the above space-group names.
They are only intended as comments.
;
_shelx_estimated_absorpt_t_min 0.4319
_shelx_estimated_absorpt_t_max 0.7457

loop_
_space_group_symop_operation_xyz
'x, y, z'
'-x, -y, -z'

loop_
_atom_site_label
_atom_site_type_symbol
_atom_site_fract_x
_atom_site_fract_y
_atom_site_fract_z
_atom_site_U_iso_or_equiv
_atom_site_adp_type
_atom_site_occupancy
_atom_site_site_symmetry_order
_atom_site_calc_flag
_atom_site_refinement_flags_posn
_atom_site_refinement_flags_adp
_atom_site_refinement_flags_occupancy
_atom_site_disorder_assembly
_atom_site_disorder_group
F1 F 0.1687(10) 0.6061(5) 0.2659(7) 0.0529(18) Uani 0.41(2) 1 d . U P A 1
F2 F 0.1981(9) 0.7754(8) 0.2431(7) 0.067(3) Uani 0.41(2) 1 d . U P A 1
F7 F 0.3109(9) 0.6586(10) 0.1950(6) 0.069(2) Uani 0.41(2) 1 d . U P A 1
F1A F 0.1382(9) 0.6308(10) 0.2840(7) 0.082(2) Uani 0.59(2) 1 d . U P A 2
F2A F 0.1975(4) 0.7851(5) 0.2367(4) 0.0307(9) Uani 0.59(2) 1 d . U P A 2
F7A F 0.2871(9) 0.6328(7) 0.2017(4) 0.0808(19) Uani 0.59(2) 1 d . U P A 2
F3 F 0.6076(6) 1.1516(7) 1.0119(7) 0.0534(15) Uani 0.50(3) 1 d . U P B 3
F4 F 0.8165(14) 1.2136(9) 1.0268(10) 0.074(2) Uani 0.50(3) 1 d . U P B 3
F5 F 0.7404(12) 1.0634(11) 1.0921(8) 0.0602(18) Uani 0.50(3) 1 d . U P B 3
F3A F 0.6117(8) 1.1654(9) 0.9996(8) 0.078(2) Uani 0.50(3) 1 d . U P B 4
F4A F 0.8334(12) 1.2010(11) 1.0402(10) 0.078(3) Uani 0.50(3) 1 d . U P B 4
F5A F 0.777(2) 1.0749(13) 1.0981(9) 0.089(3) Uani 0.50(3) 1 d . U P B 4
O1 O 0.84871(8) 0.64389(7) 0.88576(6) 0.02379(17) Uani 1 1 d . . . . .
O2 O 0.65073(8) 0.61803(7) 0.74931(6) 0.02281(17) Uani 1 1 d . . . . .
O3 O 0.82514(10) 0.95389(7) 0.54311(7) 0.02869(19) Uani 1 1 d . . . . .
O4 O 0.87589(9) 0.82449(7) 0.42913(6) 0.02308(17) Uani 1 1 d . . . . .
N1 N 0.70307(9) 0.80763(8) 0.65267(7) 0.01794(18) Uani 1 1 d . . . . .
C1 C 0.25506(13) 0.69337(10) 0.27280(10) 0.0314(3) Uani 1 1 d . . . . .
C2 C 0.37000(11) 0.72389(9) 0.37383(8) 0.0211(2) Uani 1 1 d . . . . .
C3 C 0.38472(11) 0.82929(9) 0.43696(9) 0.0212(2) Uani 1 1 d . . . . .
H3 H 0.3201 0.8820 0.4164 0.025 Uiso 1 1 calc R U . . .
C4 C 0.49363(11) 0.85750(9) 0.52984(8) 0.0200(2) Uani 1 1 d . . . . .
H4 H 0.5042 0.9300 0.5723 0.024 Uiso 1 1 calc R U . . .
C5 C 0.58792(10) 0.77981(9) 0.56138(8) 0.0176(2) Uani 1 1 d . . . . .
C6 C 0.82637(10) 0.75531(9) 0.65719(8) 0.0169(2) Uani 1 1 d . . . . .
C7 C 0.86910(10) 0.67912(9) 0.72632(8) 0.0173(2) Uani 1 1 d . . . . .
C8 C 0.99203(10) 0.63142(9) 0.73314(8) 0.0178(2) Uani 1 1 d . . . . .
H8 H 1.0234 0.5837 0.7835 0.021 Uiso 1 1 calc R U . . .
C9 C 1.07065(10) 0.65196(9) 0.66767(8) 0.0173(2) Uani 1 1 d . . . . .
C10 C 1.20263(11) 0.59413(9) 0.67539(8) 0.0191(2) Uani 1 1 d . . . . .
C11 C 1.26684(13) 0.61846(11) 0.59184(10) 0.0290(3) Uani 1 1 d . . . . .
H11A H 1.1990 0.5872 0.5236 0.043 Uiso 1 1 calc R U . . .
H11B H 1.3522 0.5820 0.6010 0.043 Uiso 1 1 calc R U . . .
H11C H 1.2905 0.7018 0.5974 0.043 Uiso 1 1 calc R U . . .
C12 C 0.72899(16) 1.11826(12) 1.01168(10) 0.0369(3) Uani 1 1 d . . . . .
C13 C 0.72108(13) 1.03747(10) 0.91673(9) 0.0255(2) Uani 1 1 d . . . . .
C14 C 0.59349(13) 0.97470(10) 0.85494(9) 0.0259(2) Uani 1 1 d . . . . .
H14 H 0.5109 0.9837 0.8729 0.031 Uiso 1 1 calc R U . . .
C15 C 0.58591(12) 0.89885(10) 0.76706(8) 0.0227(2) Uani 1 1 d . . . . .
H15 H 0.4982 0.8559 0.7252 0.027 Uiso 1 1 calc R U . . .
C16 C 0.70671(11) 0.88550(9) 0.74000(8) 0.0186(2) Uani 1 1 d . . . . .
C17 C 0.90534(11) 0.77931(9) 0.59344(8) 0.0179(2) Uani 1 1 d . . . . .
C18 C 1.02422(11) 0.72562(9) 0.59742(8) 0.0180(2) Uani 1 1 d . . . . .
H18 H 1.0745 0.7397 0.5511 0.022 Uiso 1 1 calc R U . . .
C19 C 0.77621(11) 0.64388(9) 0.78689(8) 0.0179(2) Uani 1 1 d . . . . .
C20 C 0.76466(13) 0.61700(11) 0.95212(9) 0.0268(2) Uani 1 1 d . . . . .
H20 H 0.6841 0.5557 0.9128 0.032 Uiso 1 1 calc R U . . .
C21 C 0.70944(17) 0.72527(13) 0.98509(11) 0.0399(3) Uani 1 1 d . . . . .
H21A H 0.6475 0.7499 0.9240 0.060 Uiso 1 1 calc R U . . .
H21B H 0.7884 0.7864 1.0206 0.060 Uiso 1 1 calc R U . . .
H21C H 0.6566 0.7097 1.0320 0.060 Uiso 1 1 calc R U . . .
C22 C 0.86096(18) 0.57294(17) 1.04137(12) 0.0488(4) Uani 1 1 d . . . . .
H22A H 0.8889 0.5006 1.0160 0.073 Uiso 1 1 calc R U . . .
H22B H 0.8120 0.5595 1.0911 0.073 Uiso 1 1 calc R U . . .
H22C H 0.9448 0.6300 1.0752 0.073 Uiso 1 1 calc R U . . .
C23 C 1.16517(13) 0.46346(10) 0.66324(10) 0.0280(2) Uani 1 1 d . . . . .
H23A H 1.0946 0.4345 0.5956 0.042 Uiso 1 1 calc R U . . .
H23B H 1.1272 0.4455 0.7178 0.042 Uiso 1 1 calc R U . . .
H23C H 1.2497 0.4267 0.6685 0.042 Uiso 1 1 calc R U . . .
C24 C 1.31206(12) 0.63959(11) 0.78176(9) 0.0288(3) Uani 1 1 d . . . . .
H24A H 1.3972 0.6036 0.7874 0.043 Uiso 1 1 calc R U . . .
H24B H 1.2736 0.6209 0.8359 0.043 Uiso 1 1 calc R U . . .
H24C H 1.3352 0.7233 0.7899 0.043 Uiso 1 1 calc R U . . .
C25 C 0.86386(11) 0.86347(9) 0.52109(8) 0.0199(2) Uani 1 1 d . . . . .
C26 C 0.82969(13) 0.89401(11) 0.34775(9) 0.0280(2) Uani 1 1 d . . . . .
H26 H 0.8547 0.9778 0.3779 0.034 Uiso 1 1 calc R U . . .
C27 C 0.67212(16) 0.86402(18) 0.29962(13) 0.0517(4) Uani 1 1 d . . . . .
H27A H 0.6387 0.9085 0.2440 0.078 Uiso 1 1 calc R U . . .
H27B H 0.6270 0.8825 0.3523 0.078 Uiso 1 1 calc R U . . .
H27C H 0.6484 0.7816 0.2714 0.078 Uiso 1 1 calc R U . . .
C28 C 0.90839(15) 0.86377(12) 0.27345(10) 0.0344(3) Uani 1 1 d . . . . .
H28A H 0.8854 0.7812 0.2457 0.052 Uiso 1 1 calc R U . . .
H28B H 1.0097 0.8827 0.3096 0.052 Uiso 1 1 calc R U . . .
H28C H 0.8815 0.9077 0.2167 0.052 Uiso 1 1 calc R U . . .
C29 C 0.46252(11) 0.64561(9) 0.40486(8) 0.0220(2) Uani 1 1 d . . . . .
H29 H 0.4520 0.5734 0.3620 0.026 Uiso 1 1 calc R U . . .
C30 C 0.56992(11) 0.67296(9) 0.49817(8) 0.0203(2) Uani 1 1 d . . . . .
H30 H 0.6321 0.6188 0.5196 0.024 Uiso 1 1 calc R U . . .
C31 C 0.83530(12) 0.94785(9) 0.80372(8) 0.0219(2) Uani 1 1 d . . . . .
H31 H 0.9185 0.9384 0.7867 0.026 Uiso 1 1 calc R U . . .
C32 C 0.84201(12) 1.02327(10) 0.89155(9) 0.0255(2) Uani 1 1 d . . . . .
H32 H 0.9297 1.0653 0.9345 0.031 Uiso 1 1 calc R U . . .

loop_
_atom_site_aniso_label
_atom_site_aniso_U_11
_atom_site_aniso_U_22
_atom_site_aniso_U_33
_atom_site_aniso_U_23
_atom_site_aniso_U_13
_atom_site_aniso_U_12
F1 0.037(3) 0.032(2) 0.059(3) 0.0112(16) -0.024(2) -0.0139(15)
F2 0.085(4) 0.036(3) 0.042(3) -0.001(2) -0.035(3) 0.023(2)
F7 0.049(2) 0.129(6) 0.0195(17) -0.012(2) 0.0062(18) 0.026(3)
F1A 0.038(2) 0.107(4) 0.074(3) 0.054(3) -0.0244(19) -0.034(2)
F2A 0.0336(14) 0.0258(13) 0.0272(14) 0.0117(10) -0.0043(12) 0.0154(10)
F7A 0.095(3) 0.073(2) 0.035(2) -0.0306(14) -0.0349(19) 0.062(2)
F3 0.042(2) 0.068(2) 0.046(2) -0.0238(18) 0.022(2) 0.009(3)
F4 0.113(6) 0.039(2) 0.075(4) -0.030(2) 0.058(4) -0.013(3)
F5 0.094(4) 0.070(2) 0.024(3) 0.005(2) 0.028(3) 0.024(3)
F3A 0.097(5) 0.084(3) 0.040(2) -0.023(2) 0.002(2) 0.069(4)
F4A 0.062(3) 0.085(6) 0.061(3) -0.055(4) 0.022(2) -0.027(3)
F5A 0.154(8) 0.087(5) 0.0157(18) -0.001(2) 0.001(4) 0.065(5)
O1 0.0219(4) 0.0351(4) 0.0149(4) 0.0066(3) 0.0049(3) 0.0069(3)
O2 0.0186(4) 0.0280(4) 0.0205(4) 0.0033(3) 0.0044(3) 0.0043(3)
O3 0.0399(5) 0.0212(4) 0.0294(4) 0.0063(3) 0.0140(4) 0.0139(3)
O4 0.0312(4) 0.0237(4) 0.0171(4) 0.0077(3) 0.0076(3) 0.0119(3)
N1 0.0172(4) 0.0191(4) 0.0160(4) 0.0004(3) 0.0027(3) 0.0077(3)
C1 0.0303(6) 0.0239(6) 0.0292(6) 0.0040(5) -0.0068(5) 0.0064(5)
C2 0.0200(5) 0.0201(5) 0.0193(5) 0.0037(4) 0.0002(4) 0.0037(4)
C3 0.0190(5) 0.0187(5) 0.0245(5) 0.0055(4) 0.0030(4) 0.0072(4)
C4 0.0217(5) 0.0161(4) 0.0213(5) 0.0021(4) 0.0049(4) 0.0062(4)
C5 0.0171(5) 0.0185(5) 0.0162(5) 0.0031(4) 0.0034(4) 0.0048(4)
C6 0.0164(4) 0.0173(4) 0.0147(4) -0.0004(4) 0.0018(4) 0.0058(4)
C7 0.0171(4) 0.0186(5) 0.0140(4) 0.0004(4) 0.0026(4) 0.0039(4)
C8 0.0180(5) 0.0185(5) 0.0150(5) 0.0020(4) 0.0021(4) 0.0053(4)
C9 0.0166(4) 0.0174(4) 0.0149(5) -0.0010(4) 0.0019(4) 0.0045(4)
C10 0.0176(5) 0.0213(5) 0.0179(5) 0.0017(4) 0.0043(4) 0.0073(4)
C11 0.0271(6) 0.0374(6) 0.0295(6) 0.0099(5) 0.0145(5) 0.0148(5)
C12 0.0455(8) 0.0382(7) 0.0240(6) -0.0048(5) 0.0086(6) 0.0137(6)
C13 0.0352(6) 0.0232(5) 0.0174(5) 0.0009(4) 0.0066(4) 0.0114(5)
C14 0.0289(6) 0.0288(6) 0.0225(5) 0.0030(4) 0.0095(5) 0.0131(5)
C15 0.0214(5) 0.0248(5) 0.0205(5) 0.0009(4) 0.0050(4) 0.0067(4)
C16 0.0224(5) 0.0166(4) 0.0167(5) 0.0027(4) 0.0047(4) 0.0077(4)
C17 0.0202(5) 0.0171(4) 0.0146(4) 0.0013(4) 0.0030(4) 0.0052(4)
C18 0.0183(5) 0.0191(5) 0.0160(5) 0.0008(4) 0.0051(4) 0.0042(4)
C19 0.0197(5) 0.0181(5) 0.0159(5) 0.0021(4) 0.0046(4) 0.0072(4)
C20 0.0295(6) 0.0368(6) 0.0193(5) 0.0098(5) 0.0116(5) 0.0107(5)
C21 0.0537(9) 0.0464(8) 0.0276(6) 0.0069(6) 0.0201(6) 0.0213(7)
C22 0.0520(9) 0.0800(12) 0.0321(7) 0.0330(8) 0.0217(7) 0.0355(8)
C23 0.0294(6) 0.0224(5) 0.0334(6) 0.0023(5) 0.0112(5) 0.0098(4)
C24 0.0190(5) 0.0385(7) 0.0247(6) -0.0012(5) 0.0021(4) 0.0082(5)
C25 0.0202(5) 0.0203(5) 0.0192(5) 0.0039(4) 0.0052(4) 0.0057(4)
C26 0.0346(6) 0.0298(6) 0.0229(5) 0.0143(5) 0.0079(5) 0.0119(5)
C27 0.0342(7) 0.0829(12) 0.0434(9) 0.0359(9) 0.0062(6) 0.0204(8)
C28 0.0434(7) 0.0401(7) 0.0223(6) 0.0101(5) 0.0121(5) 0.0064(6)
C29 0.0237(5) 0.0179(5) 0.0205(5) -0.0006(4) 0.0024(4) 0.0055(4)
C30 0.0212(5) 0.0176(5) 0.0201(5) 0.0023(4) 0.0025(4) 0.0078(4)
C31 0.0223(5) 0.0219(5) 0.0204(5) 0.0016(4) 0.0053(4) 0.0057(4)
C32 0.0277(6) 0.0229(5) 0.0210(5) -0.0002(4) 0.0017(4) 0.0047(4)

loop_
_atom_type_symbol
_atom_type_description
_atom_type_scat_dispersion_real
_atom_type_scat_dispersion_imag
_atom_type_scat_source
C C 0.0033 0.0016 'International Tables Vol C Tables 4.2.6.8 and 6.1.1.4'
H H 0.0000 0.0000 'International Tables Vol C Tables 4.2.6.8 and 6.1.1.4'
N N 0.0061 0.0033 'International Tables Vol C Tables 4.2.6.8 and 6.1.1.4'
O O 0.0106 0.0060 'International Tables Vol C Tables 4.2.6.8 and 6.1.1.4'
F F 0.0171 0.0103 'International Tables Vol C Tables 4.2.6.8 and 6.1.1.4'

loop_
_geom_angle_atom_site_label_1
_geom_angle_atom_site_label_2
_geom_angle_atom_site_label_3
_geom_angle
_geom_angle_site_symmetry_1
_geom_angle_site_symmetry_3
_geom_angle_publ_flag
C19 O1 C20 115.79(8) . . ?
C25 O4 C26 117.00(8) . . ?
C5 N1 C16 124.47(8) . . ?
C5 N1 C6 118.24(8) . . ?
C16 N1 C6 117.28(8) . . ?
F2 C1 F1 113.1(5) . . ?
F7A C1 F2A 109.5(4) . . ?
F2 C1 F7 102.1(5) . . ?
F1 C1 F7 101.9(5) . . ?
F7A C1 F1A 106.5(4) . . ?
F2A C1 F1A 100.3(5) . . ?
F2 C1 C2 113.9(4) . . ?
F1 C1 C2 114.5(4) . . ?
F7A C1 C2 114.8(3) . . ?
F2A C1 C2 114.0(2) . . ?
F7 C1 C2 109.7(4) . . ?
F1A C1 C2 110.5(3) . . ?
C29 C2 C3 120.08(10) . . ?
C29 C2 C1 119.30(10) . . ?
C3 C2 C1 120.62(10) . . ?
C4 C3 C2 120.05(10) . . ?
C4 C3 H3 120.0 . . ?
C2 C3 H3 120.0 . . ?
C3 C4 C5 120.33(10) . . ?
C3 C4 H4 119.8 . . ?
C5 C4 H4 119.8 . . ?
C4 C5 C30 119.00(10) . . ?
C4 C5 N1 121.80(9) . . ?
C30 C5 N1 119.15(9) . . ?
C17 C6 C7 119.26(9) . . ?
C17 C6 N1 120.79(9) . . ?
C7 C6 N1 119.95(9) . . ?
C8 C7 C6 119.81(9) . . ?
C8 C7 C19 120.91(9) . . ?
C6 C7 C19 119.15(9) . . ?
C7 C8 C9 121.68(9) . . ?
C7 C8 H8 119.2 . . ?
C9 C8 H8 119.2 . . ?
C18 C9 C8 117.54(9) . . ?
C18 C9 C10 122.59(9) . . ?
C8 C9 C10 119.88(9) . . ?
C11 C10 C23 107.96(9) . . ?
C11 C10 C9 112.25(9) . . ?
C23 C10 C9 109.62(9) . . ?
C11 C10 C24 108.82(9) . . ?
C23 C10 C24 109.45(9) . . ?
C9 C10 C24 108.71(8) . . ?
C10 C11 H11A 109.5 . . ?
C10 C11 H11B 109.5 . . ?
H11A C11 H11B 109.5 . . ?
C10 C11 H11C 109.5 . . ?
H11A C11 H11C 109.5 . . ?
H11B C11 H11C 109.5 . . ?
F4 C12 F3 105.8(6) . . ?
F4A C12 F3A 107.8(7) . . ?
F4A C12 F5A 92.8(15) . . ?
F3A C12 F5A 116.2(13) . . ?
F4 C12 F5 117.4(9) . . ?
F3 C12 F5 93.7(7) . . ?
F4A C12 C13 114.0(6) . . ?
F4 C12 C13 112.7(6) . . ?
F3 C12 C13 114.2(3) . . ?
F3A C12 C13 111.3(4) . . ?
F5A C12 C13 113.3(6) . . ?
F5 C12 C13 111.6(5) . . ?
C32 C13 C14 119.94(10) . . ?
C32 C13 C12 119.89(12) . . ?
C14 C13 C12 120.15(11) . . ?
C13 C14 C15 120.32(11) . . ?
C13 C14 H14 119.8 . . ?
C15 C14 H14 119.8 . . ?
C14 C15 C16 120.17(11) . . ?
C14 C15 H15 119.9 . . ?
C16 C15 H15 119.9 . . ?
C15 C16 C31 119.07(10) . . ?
C15 C16 N1 121.55(10) . . ?
C31 C16 N1 119.33(9) . . ?
C6 C17 C18 120.05(9) . . ?
C6 C17 C25 120.11(9) . . ?
C18 C17 C25 119.83(9) . . ?
C9 C18 C17 121.51(9) . . ?
C9 C18 H18 119.2 . . ?
C17 C18 H18 119.2 . . ?
O2 C19 O1 124.64(10) . . ?
O2 C19 C7 123.08(9) . . ?
O1 C19 C7 112.27(9) . . ?
O1 C20 C22 106.22(10) . . ?
O1 C20 C21 108.42(10) . . ?
C22 C20 C21 113.08(12) . . ?
O1 C20 H20 109.7 . . ?
C22 C20 H20 109.7 . . ?
C21 C20 H20 109.7 . . ?
C20 C21 H21A 109.5 . . ?
C20 C21 H21B 109.5 . . ?
H21A C21 H21B 109.5 . . ?
C20 C21 H21C 109.5 . . ?
H21A C21 H21C 109.5 . . ?
H21B C21 H21C 109.5 . . ?
C20 C22 H22A 109.5 . . ?
C20 C22 H22B 109.5 . . ?
H22A C22 H22B 109.5 . . ?
C20 C22 H22C 109.5 . . ?
H22A C22 H22C 109.5 . . ?
H22B C22 H22C 109.5 . . ?
C10 C23 H23A 109.5 . . ?
C10 C23 H23B 109.5 . . ?
H23A C23 H23B 109.5 . . ?
C10 C23 H23C 109.5 . . ?
H23A C23 H23C 109.5 . . ?
H23B C23 H23C 109.5 . . ?
C10 C24 H24A 109.5 . . ?
C10 C24 H24B 109.5 . . ?
H24A C24 H24B 109.5 . . ?
C10 C24 H24C 109.5 . . ?
H24A C24 H24C 109.5 . . ?
H24B C24 H24C 109.5 . . ?
O3 C25 O4 124.82(10) . . ?
O3 C25 C17 124.50(10) . . ?
O4 C25 C17 110.68(9) . . ?
O4 C26 C28 105.65(9) . . ?
O4 C26 C27 107.88(10) . . ?
C28 C26 C27 113.25(12) . . ?
O4 C26 H26 110.0 . . ?
C28 C26 H26 110.0 . . ?
C27 C26 H26 110.0 . . ?
C26 C27 H27A 109.5 . . ?
C26 C27 H27B 109.5 . . ?
H27A C27 H27B 109.5 . . ?
C26 C27 H27C 109.5 . . ?
H27A C27 H27C 109.5 . . ?
H27B C27 H27C 109.5 . . ?
C26 C28 H28A 109.5 . . ?
C26 C28 H28B 109.5 . . ?
H28A C28 H28B 109.5 . . ?
C26 C28 H28C 109.5 . . ?
H28A C28 H28C 109.5 . . ?
H28B C28 H28C 109.5 . . ?
C30 C29 C2 119.92(10) . . ?
C30 C29 H29 120.0 . . ?
C2 C29 H29 120.0 . . ?
C29 C30 C5 120.60(9) . . ?
C29 C30 H30 119.7 . . ?
C5 C30 H30 119.7 . . ?
C32 C31 C16 120.38(10) . . ?
C32 C31 H31 119.8 . . ?
C16 C31 H31 119.8 . . ?
C13 C32 C31 120.09(11) . . ?
C13 C32 H32 120.0 . . ?
C31 C32 H32 120.0 . . ?

loop_
_geom_bond_atom_site_label_1
_geom_bond_atom_site_label_2
_geom_bond_distance
_geom_bond_site_symmetry_2
_geom_bond_publ_flag
F1 C1 1.262(8) . ?
F2 C1 1.226(10) . ?
F7 C1 1.390(6) . ?
F1A C1 1.394(7) . ?
F2A C1 1.358(5) . ?
F7A C1 1.277(6) . ?
F3 C12 1.322(6) . ?
F4 C12 1.318(10) . ?
F5 C12 1.337(10) . ?
F3A C12 1.328(7) . ?
F4A C12 1.295(9) . ?
F5A C12 1.331(11) . ?
O1 C19 1.3361(12) . ?
O1 C20 1.4690(13) . ?
O2 C19 1.2048(13) . ?
O3 C25 1.2053(13) . ?
O4 C25 1.3360(13) . ?
O4 C26 1.4653(13) . ?
N1 C5 1.4040(13) . ?
N1 C16 1.4051(13) . ?
N1 C6 1.4279(12) . ?
C1 C2 1.4904(15) . ?
C2 C29 1.3898(15) . ?
C2 C3 1.3912(15) . ?
C3 C4 1.3859(15) . ?
C3 H3 0.9500 . ?
C4 C5 1.3973(14) . ?
C4 H4 0.9500 . ?
C5 C30 1.4005(14) . ?
C6 C17 1.3925(15) . ?
C6 C7 1.3978(14) . ?
C7 C8 1.3917(14) . ?
C7 C19 1.4989(14) . ?
C8 C9 1.4007(15) . ?
C8 H8 0.9500 . ?
C9 C18 1.3920(14) . ?
C9 C10 1.5337(14) . ?
C10 C11 1.5289(15) . ?
C10 C23 1.5318(16) . ?
C10 C24 1.5346(15) . ?
C11 H11A 0.9800 . ?
C11 H11B 0.9800 . ?
C11 H11C 0.9800 . ?
C12 C13 1.4921(16) . ?
C13 C32 1.3849(17) . ?
C13 C14 1.3868(18) . ?
C14 C15 1.3869(15) . ?
C14 H14 0.9500 . ?
C15 C16 1.3953(15) . ?
C15 H15 0.9500 . ?
C16 C31 1.3990(15) . ?
C17 C18 1.3978(14) . ?
C17 C25 1.4984(14) . ?
C18 H18 0.9500 . ?
C20 C22 1.5043(17) . ?
C20 C21 1.5131(18) . ?
C20 H20 1.0000 . ?
C21 H21A 0.9800 . ?
C21 H21B 0.9800 . ?
C21 H21C 0.9800 . ?
C22 H22A 0.9800 . ?
C22 H22B 0.9800 . ?
C22 H22C 0.9800 . ?
C23 H23A 0.9800 . ?
C23 H23B 0.9800 . ?
C23 H23C 0.9800 . ?
C24 H24A 0.9800 . ?
C24 H24B 0.9800 . ?
C24 H24C 0.9800 . ?
C26 C28 1.5032(18) . ?
C26 C27 1.512(2) . ?
C26 H26 1.0000 . ?
C27 H27A 0.9800 . ?
C27 H27B 0.9800 . ?
C27 H27C 0.9800 . ?
C28 H28A 0.9800 . ?
C28 H28B 0.9800 . ?
C28 H28C 0.9800 . ?
C29 C30 1.3819(15) . ?
C29 H29 0.9500 . ?
C30 H30 0.9500 . ?
C31 C32 1.3862(15) . ?
C31 H31 0.9500 . ?
C32 H32 0.9500 . ?

loop_
_geom_torsion_atom_site_label_1
_geom_torsion_atom_site_label_2
_geom_torsion_atom_site_label_3
_geom_torsion_atom_site_label_4
_geom_torsion
_geom_torsion_site_symmetry_1
_geom_torsion_site_symmetry_2
_geom_torsion_site_symmetry_3
_geom_torsion_site_symmetry_4
_geom_torsion_publ_flag
F2 C1 C2 C29 -165.9(5) . . . . ?
F1 C1 C2 C29 61.7(5) . . . . ?
F7A C1 C2 C29 -34.7(6) . . . . ?
F2A C1 C2 C29 -162.11(19) . . . . ?
F7 C1 C2 C29 -52.1(5) . . . . ?
F1A C1 C2 C29 85.8(7) . . . . ?
F2 C1 C2 C3 14.4(5) . . . . ?
F1 C1 C2 C3 -118.0(5) . . . . ?
F7A C1 C2 C3 145.6(6) . . . . ?
F2A C1 C2 C3 18.2(2) . . . . ?
F7 C1 C2 C3 128.1(5) . . . . ?
F1A C1 C2 C3 -93.9(7) . . . . ?
C29 C2 C3 C4 1.47(17) . . . . ?
C1 C2 C3 C4 -178.79(11) . . . . ?
C2 C3 C4 C5 -0.95(17) . . . . ?
C3 C4 C5 C30 -0.51(16) . . . . ?
C3 C4 C5 N1 177.08(10) . . . . ?
C16 N1 C5 C4 28.22(16) . . . . ?
C6 N1 C5 C4 -150.56(10) . . . . ?
C16 N1 C5 C30 -154.19(10) . . . . ?
C6 N1 C5 C30 27.02(14) . . . . ?
C5 N1 C6 C17 65.27(13) . . . . ?
C16 N1 C6 C17 -113.60(11) . . . . ?
C5 N1 C6 C7 -114.82(11) . . . . ?
C16 N1 C6 C7 66.31(13) . . . . ?
C17 C6 C7 C8 2.18(15) . . . . ?
N1 C6 C7 C8 -177.73(9) . . . . ?
C17 C6 C7 C19 -173.69(9) . . . . ?
N1 C6 C7 C19 6.40(14) . . . . ?
C6 C7 C8 C9 -4.06(15) . . . . ?
C19 C7 C8 C9 171.73(9) . . . . ?
C7 C8 C9 C18 2.28(15) . . . . ?
C7 C8 C9 C10 -177.83(9) . . . . ?
C18 C9 C10 C11 -5.09(14) . . . . ?
C8 C9 C10 C11 175.03(10) . . . . ?
C18 C9 C10 C23 -125.06(11) . . . . ?
C8 C9 C10 C23 55.06(12) . . . . ?
C18 C9 C10 C24 115.34(11) . . . . ?
C8 C9 C10 C24 -64.54(12) . . . . ?
F4A C12 C13 C32 26.4(8) . . . . ?
F4 C12 C13 C32 39.6(7) . . . . ?
F3 C12 C13 C32 160.4(5) . . . . ?
F3A C12 C13 C32 148.6(7) . . . . ?
F5A C12 C13 C32 -78.1(11) . . . . ?
F5 C12 C13 C32 -94.9(5) . . . . ?
F4A C12 C13 C14 -155.1(8) . . . . ?
F4 C12 C13 C14 -141.8(7) . . . . ?
F3 C12 C13 C14 -21.0(5) . . . . ?
F3A C12 C13 C14 -32.8(7) . . . . ?
F5A C12 C13 C14 100.4(11) . . . . ?
F5 C12 C13 C14 83.7(5) . . . . ?
C32 C13 C14 C15 -0.93(18) . . . . ?
C12 C13 C14 C15 -179.50(11) . . . . ?
C13 C14 C15 C16 -0.23(17) . . . . ?
C14 C15 C16 C31 1.23(16) . . . . ?
C14 C15 C16 N1 178.66(10) . . . . ?
C5 N1 C16 C15 32.49(15) . . . . ?
C6 N1 C16 C15 -148.72(10) . . . . ?
C5 N1 C16 C31 -150.08(10) . . . . ?
C6 N1 C16 C31 28.71(14) . . . . ?
C7 C6 C17 C18 1.33(15) . . . . ?
N1 C6 C17 C18 -178.76(9) . . . . ?
C7 C6 C17 C25 -178.13(9) . . . . ?
N1 C6 C17 C25 1.78(15) . . . . ?
C8 C9 C18 C17 1.33(15) . . . . ?
C10 C9 C18 C17 -178.56(9) . . . . ?
C6 C17 C18 C9 -3.14(15) . . . . ?
C25 C17 C18 C9 176.33(9) . . . . ?
C20 O1 C19 O2 -3.97(15) . . . . ?
C20 O1 C19 C7 176.50(9) . . . . ?
C8 C7 C19 O2 -132.17(11) . . . . ?
C6 C7 C19 O2 43.65(15) . . . . ?
C8 C7 C19 O1 47.37(13) . . . . ?
C6 C7 C19 O1 -136.81(10) . . . . ?
C19 O1 C20 C22 156.55(12) . . . . ?
C19 O1 C20 C21 -81.63(13) . . . . ?
C26 O4 C25 O3 -4.14(16) . . . . ?
C26 O4 C25 C17 175.92(9) . . . . ?
C6 C17 C25 O3 42.24(16) . . . . ?
C18 C17 C25 O3 -137.23(12) . . . . ?
C6 C17 C25 O4 -137.82(10) . . . . ?
C18 C17 C25 O4 42.71(13) . . . . ?
C25 O4 C26 C28 156.05(10) . . . . ?
C25 O4 C26 C27 -82.54(14) . . . . ?
C3 C2 C29 C30 -0.51(17) . . . . ?
C1 C2 C29 C30 179.75(11) . . . . ?
C2 C29 C30 C5 -0.96(17) . . . . ?
C4 C5 C30 C29 1.47(16) . . . . ?
N1 C5 C30 C29 -176.18(10) . . . . ?
C15 C16 C31 C32 -1.08(16) . . . . ?
N1 C16 C31 C32 -178.57(10) . . . . ?
C14 C13 C32 C31 1.09(18) . . . . ?
C12 C13 C32 C31 179.65(11) . . . . ?
C16 C31 C32 C13 -0.07(17) . . . . ?
